data_2222471
loop_
_publ_author_name
'Lee, See Mun'
'Lo, Kong Mun'
'Mohd Ali, Hapipah'
'Robinson, Ward T.'

_publ_section_title
<i>catena</i>-Poly[[triphenyltin(IV)]-\m-2-[(3,5-di-<i>tert</i>-butyl-4-hydroxybenzyl)sulfanyl]acetato-\k^2^<i>O</i>:<i>O</i>']
_journal_coeditor_code TK2461
_journal_issue 7
_journal_name_full 'Acta Crystallographica Section E'
_journal_page_first m808
_journal_paper_doi 10.1107/S1600536809023150
_journal_volume 65
_journal_year 2009
_chemical_formula_iupac '[Sn (C6 H5)3 (C17 H25 O3 S)]'
_chemical_formula_moiety 'C70 H80 O6 S2 Sn2'
_chemical_formula_sum 'C70 H80 O6 S2 Sn2'
_chemical_formula_weight 1318.84
_chemical_name_systematic
;
<i>catena</i>-Poly[[triphenyltin(IV)]-\m-2-[(3,5-di-<i>tert</i>-butyl-
4-hydroxybenzyl)sulfanyl]acetato-\k^2^<i>O</i>:<i>O</i>']
;
_space_group_IT_number 14
_symmetry_cell_setting monoclinic
_symmetry_space_group_name_Hall '-P 2yn'
_symmetry_space_group_name_H-M 'P 1 21/n 1'
_atom_sites_solution_hydrogens geom
_atom_sites_solution_primary direct
_atom_sites_solution_secondary difmap
_audit_creation_method SHELXL-97
_cell_angle_alpha 90
_cell_angle_beta 105.3180(10)
_cell_angle_gamma 90
_cell_formula_units_Z 4
_cell_length_a 23.1141(3)
_cell_length_b 10.69330(10)
_cell_length_c 26.4904(3)
_cell_measurement_reflns_used 7156
_cell_measurement_temperature 100(2)
_cell_measurement_theta_max 27.84
_cell_measurement_theta_min 2.32
_cell_volume 6314.92(13)
_computing_cell_refinement 'SAINT (Bruker, 2008)'
_computing_data_collection 'APEX2 (Bruker, 2008)'
_computing_data_reduction 'SAINT (Bruker, 2007)'
_computing_molecular_graphics 'X-SEED (Barbour, 2001)'
_computing_publication_material 'SHELXTL (Sheldrick, 2008)'
_computing_structure_refinement 'SHELXL97 (Sheldrick, 2008)'
_computing_structure_solution 'SHELXS97 (Sheldrick, 2008)'
_diffrn_ambient_temperature 100(2)
_diffrn_measured_fraction_theta_full 0.996
_diffrn_measured_fraction_theta_max 0.996
_diffrn_measurement_device_type 'Bruker APEXII CCD area-detector'
_diffrn_measurement_method '\f and \w'
_diffrn_radiation_monochromator graphite
_diffrn_radiation_source 'fine-focus sealed tube'
_diffrn_radiation_type MoK\a
_diffrn_radiation_wavelength 0.71073
_diffrn_reflns_av_R_equivalents 0.058
_diffrn_reflns_av_sigmaI/netI 0.064
_diffrn_reflns_limit_h_max 30
_diffrn_reflns_limit_h_min -30
_diffrn_reflns_limit_k_max 13
_diffrn_reflns_limit_k_min -13
_diffrn_reflns_limit_l_max 34
_diffrn_reflns_limit_l_min -34
_diffrn_reflns_number 46753
_diffrn_reflns_theta_full 27.5
_diffrn_reflns_theta_max 27.5
_diffrn_reflns_theta_min 1.0
_exptl_absorpt_coefficient_mu 0.908
_exptl_absorpt_correction_T_max 0.960
_exptl_absorpt_correction_T_min 0.754
_exptl_absorpt_correction_type multi-scan
_exptl_absorpt_process_details '(SADABS; Sheldrick, 1996)'
_exptl_crystal_colour colourless
_exptl_crystal_density_diffrn 1.387
_exptl_crystal_density_method 'not measured'
_exptl_crystal_description plate
_exptl_crystal_F_000 2720
_exptl_crystal_size_max 0.33
_exptl_crystal_size_mid 0.12
_exptl_crystal_size_min 0.05
_refine_diff_density_max 0.91
_refine_diff_density_min -0.60
_refine_ls_extinction_method none
_refine_ls_goodness_of_fit_ref 1.01
_refine_ls_hydrogen_treatment constr
_refine_ls_matrix_type full
_refine_ls_number_parameters 735
_refine_ls_number_reflns 14430
_refine_ls_number_restraints 0
_refine_ls_restrained_S_all 1.01
_refine_ls_R_factor_all 0.078
_refine_ls_R_factor_gt 0.041
_refine_ls_shift/su_max 0.003
_refine_ls_shift/su_mean 0.000
_refine_ls_structure_factor_coef Fsqd
_refine_ls_weighting_details 'calc w=1/[\s^2^(Fo^2^)+(0.0347P)^2^+5.3025P] where P=(Fo^2^+2Fc^2^)/3'
_refine_ls_weighting_scheme calc
_refine_ls_wR_factor_gt 0.078
_refine_ls_wR_factor_ref 0.094
_reflns_number_gt 9830
_reflns_number_total 14430
_reflns_threshold_expression I>2\s(I)
_cod_data_source_file tk2461.cif
_cod_data_source_block I
_cod_depositor_comments
;
The following automatic conversions were performed:
'_symmetry_cell_setting' value 'Monoclinic' changed to 'monoclinic'
according to '/home/saulius/struct/CIF-dictionaries/cif_core.dic'
dictionary named 'cif_core.dic' version 2.4.1 from 2010-06-29.

Automatic conversion script
Id: cif_fix_enum 1527 2010-12-29 10:47:43Z saulius 

The following automatic conversions were performed:

'_symmetry_cell_setting' value 'Monoclinic' changed to 'monoclinic'
according to /home/saulius/struct/CIF-dictionaries/cif_core.dic
dictionary named 'cif_core.dic' version 2.4.1 from 2010-06-29.

Automatic conversion script
Id: cif_fix_values 1715 2011-07-08 13:25:40Z adriana 
;
_cod_original_cell_volume 6314.92(12)
_cod_original_sg_symbol_H-M 'P 21/n'
_cod_database_code 2222471
_cod_database_fobs_code 2222471

loop_
_symmetry_equiv_pos_as_xyz
'x, y, z'
'-x+1/2, y+1/2, -z+1/2'
'-x, -y, -z'
'x-1/2, -y-1/2, z-1/2'

loop_
_atom_site_type_symbol
_atom_site_label
_atom_site_fract_x
_atom_site_fract_y
_atom_site_fract_z
_atom_site_U_iso_or_equiv
_atom_site_adp_type
_atom_site_calc_flag
_atom_site_refinement_flags
_atom_site_occupancy
_atom_site_disorder_assembly
_atom_site_disorder_group
Sn Sn1 0.910774(10) 1.12298(2) 0.143808(9) 0.01987(7) Uani d . 1 . .
Sn Sn2 0.844590(10) 0.61317(2) 0.124459(9) 0.01865(6) Uani d . 1 . .
O O1 0.43868(12) 0.6917(3) 0.10995(13) 0.0361(7) Uani d . 1 . .
H H1 0.4406 0.6170 0.1200 0.054 Uiso calc R 1 . .
O O2 0.85157(11) 0.9306(2) 0.12252(10) 0.0234(6) Uani d . 1 . .
O O3 0.78885(11) 0.7715(2) 0.09407(10) 0.0248(6) Uani d . 1 . .
O O4 1.33300(12) 0.4480(3) 0.15895(14) 0.0507(9) Uani d . 1 . .
H H4 1.3521 0.5037 0.1789 0.076 Uiso calc R 1 . .
O O5 0.89756(10) 0.4208(2) 0.14556(9) 0.0212(5) Uani d . 1 . .
O O6 0.97151(11) 0.2825(2) 0.16497(10) 0.0238(6) Uani d . 1 . .
S S1 0.68509(4) 0.95913(9) 0.08727(4) 0.0254(2) Uani d . 1 . .
S S2 1.07276(4) 0.46546(9) 0.21041(4) 0.0272(2) Uani d . 1 . .
C C1 0.80231(15) 0.8877(3) 0.09626(14) 0.0209(7) Uani d . 1 . .
C C2 0.75315(15) 0.9722(3) 0.06523(15) 0.0230(8) Uani d . 1 . .
H H2A 0.7440 0.9497 0.0277 0.028 Uiso calc R 1 . .
H H2B 0.7673 1.0599 0.0690 0.028 Uiso calc R 1 . .
C C3 0.64945(16) 0.8224(3) 0.05085(14) 0.0227(8) Uani d . 1 . .
H H3A 0.6395 0.8404 0.0129 0.027 Uiso calc R 1 . .
H H3B 0.6777 0.7510 0.0581 0.027 Uiso calc R 1 . .
C C4 0.59296(15) 0.7880(3) 0.06610(13) 0.0207(8) Uani d . 1 . .
C C5 0.55189(15) 0.8788(3) 0.07229(13) 0.0227(8) Uani d . 1 . .
H H5 0.5595 0.9640 0.0662 0.027 Uiso calc R 1 . .
C C6 0.50024(16) 0.8484(3) 0.08713(14) 0.0221(8) Uani d . 1 . .
C C7 0.48971(16) 0.7211(4) 0.09447(15) 0.0258(8) Uani d . 1 . .
C C8 0.52889(16) 0.6268(3) 0.08767(14) 0.0240(8) Uani d . 1 . .
C C9 0.58075(16) 0.6635(3) 0.07387(14) 0.0242(8) Uani d . 1 . .
H H9 0.6085 0.6013 0.0697 0.029 Uiso calc R 1 . .
C C10 0.45783(16) 0.9504(4) 0.09774(15) 0.0256(8) Uani d . 1 . .
C C11 0.39367(16) 0.9309(4) 0.06322(16) 0.0313(9) Uani d . 1 . .
H H11A 0.3794 0.8478 0.0699 0.047 Uiso calc R 1 . .
H H11B 0.3935 0.9375 0.0263 0.047 Uiso calc R 1 . .
H H11C 0.3672 0.9949 0.0715 0.047 Uiso calc R 1 . .
C C12 0.45897(17) 0.9485(4) 0.15577(15) 0.0330(10) Uani d . 1 . .
H H12A 0.4999 0.9648 0.1770 0.049 Uiso calc R 1 . .
H H12B 0.4458 0.8663 0.1648 0.049 Uiso calc R 1 . .
H H12C 0.4319 1.0131 0.1626 0.049 Uiso calc R 1 . .
C C13 0.47751(18) 1.0811(4) 0.08518(17) 0.0336(10) Uani d . 1 . .
H H13A 0.4504 1.1438 0.0932 0.050 Uiso calc R 1 . .
H H13B 0.4762 1.0858 0.0480 0.050 Uiso calc R 1 . .
H H13C 0.5185 1.0971 0.1063 0.050 Uiso calc R 1 . .
C C14 0.51615(17) 0.4867(4) 0.09642(16) 0.0305(9) Uani d . 1 . .
C C15 0.5637(2) 0.4028(4) 0.08419(19) 0.0408(11) Uani d . 1 . .
H H15A 0.6031 0.4239 0.1075 0.061 Uiso calc R 1 . .
H H15B 0.5645 0.4152 0.0477 0.061 Uiso calc R 1 . .
H H15C 0.5544 0.3152 0.0895 0.061 Uiso calc R 1 . .
C C16 0.4552(2) 0.4450(4) 0.06023(19) 0.0444(12) Uani d . 1 . .
H H16A 0.4539 0.4649 0.0238 0.067 Uiso calc R 1 . .
H H16B 0.4227 0.4891 0.0701 0.067 Uiso calc R 1 . .
H H16C 0.4504 0.3547 0.0638 0.067 Uiso calc R 1 . .
C C17 0.5170(2) 0.4630(4) 0.15427(17) 0.0391(11) Uani d . 1 . .
H H17A 0.5120 0.3734 0.1596 0.059 Uiso calc R 1 . .
H H17B 0.4842 0.5094 0.1627 0.059 Uiso calc R 1 . .
H H17C 0.5554 0.4911 0.1771 0.059 Uiso calc R 1 . .
C C18 0.98565(16) 1.0026(3) 0.17101(14) 0.0219(8) Uani d . 1 . .
C C19 0.98579(17) 0.9159(3) 0.21037(15) 0.0269(9) Uani d . 1 . .
H H19 0.9524 0.9118 0.2249 0.032 Uiso calc R 1 . .
C C20 1.03377(19) 0.8360(4) 0.22860(16) 0.0346(10) Uani d . 1 . .
H H20 1.0333 0.7777 0.2555 0.042 Uiso calc R 1 . .
C C21 1.08251(19) 0.8412(4) 0.20758(17) 0.0397(11) Uani d . 1 . .
H H21 1.1153 0.7856 0.2197 0.048 Uiso calc R 1 . .
C C22 1.08343(18) 0.9270(4) 0.16914(17) 0.0365(10) Uani d . 1 . .
H H22 1.1171 0.9308 0.1550 0.044 Uiso calc R 1 . .
C C23 1.03558(16) 1.0082(4) 0.15078(15) 0.0278(9) Uani d . 1 . .
H H23 1.0368 1.0676 0.1244 0.033 Uiso calc R 1 . .
C C24 0.88567(15) 1.1508(3) 0.06164(14) 0.0214(8) Uani d . 1 . .
C C25 0.90572(18) 1.0625(4) 0.03130(16) 0.0304(9) Uani d . 1 . .
H H25 0.9292 0.9936 0.0478 0.037 Uiso calc R 1 . .
C C26 0.89162(19) 1.0745(4) -0.02270(16) 0.0352(10) Uani d . 1 . .
H H26 0.9056 1.0141 -0.0430 0.042 Uiso calc R 1 . .
C C27 0.85748(19) 1.1736(4) -0.04711(17) 0.0374(10) Uani d . 1 . .
H H27 0.8482 1.1820 -0.0841 0.045 Uiso calc R 1 . .
C C28 0.83697(19) 1.2603(4) -0.01776(16) 0.0357(10) Uani d . 1 . .
H H28 0.8129 1.3281 -0.0346 0.043 Uiso calc R 1 . .
C C29 0.85112(17) 1.2494(4) 0.03653(15) 0.0296(9) Uani d . 1 . .
H H29 0.8369 1.3103 0.0565 0.035 Uiso calc R 1 . .
C C30 0.86841(15) 1.1538(3) 0.20472(14) 0.0201(8) Uani d . 1 . .
C C31 0.90234(17) 1.2129(3) 0.24995(14) 0.0258(8) Uani d . 1 . .
H H31 0.9415 1.2423 0.2513 0.031 Uiso calc R 1 . .
C C32 0.87923(18) 1.2292(4) 0.29295(15) 0.0311(9) Uani d . 1 . .
H H32 0.9024 1.2707 0.3233 0.037 Uiso calc R 1 . .
C C33 0.82320(18) 1.1858(4) 0.29177(16) 0.0325(10) Uani d . 1 . .
H H33 0.8076 1.1972 0.3212 0.039 Uiso calc R 1 . .
C C34 0.78947(16) 1.1258(4) 0.24807(15) 0.0313(9) Uani d . 1 . .
H H34 0.7506 1.0957 0.2474 0.038 Uiso calc R 1 . .
C C35 0.81167(16) 1.1088(4) 0.20505(15) 0.0267(8) Uani d . 1 . .
H H35 0.7881 1.0661 0.1752 0.032 Uiso calc R 1 . .
C C36 0.95145(15) 0.3923(3) 0.16535(14) 0.0207(8) Uani d . 1 . .
C C37 0.99361(15) 0.4947(4) 0.19353(15) 0.0242(8) Uani d . 1 . .
H H37A 0.9825 0.5149 0.2262 0.029 Uiso calc R 1 . .
H H37B 0.9858 0.5705 0.1713 0.029 Uiso calc R 1 . .
C C38 1.08468(16) 0.4698(4) 0.14585(15) 0.0345(10) Uani d . 1 . .
H H38A 1.0642 0.3979 0.1251 0.041 Uiso calc R 1 . .
H H38B 1.0673 0.5476 0.1278 0.041 Uiso calc R 1 . .
C C39 1.15088(17) 0.4648(4) 0.14936(15) 0.0300(9) Uani d . 1 . .
C C40 1.17645(17) 0.3574(4) 0.13547(15) 0.0319(9) Uani d . 1 . .
H H40 1.1517 0.2867 0.1236 0.038 Uiso calc R 1 . .
C C41 1.23752(17) 0.3501(4) 0.13841(15) 0.0299(9) Uani d . 1 . .
C C42 1.27254(17) 0.4565(4) 0.15695(17) 0.0338(10) Uani d . 1 . .
C C43 1.24881(17) 0.5674(4) 0.17203(16) 0.0304(9) Uani d . 1 . .
C C44 1.18727(17) 0.5676(4) 0.16737(16) 0.0318(9) Uani d . 1 . .
H H44 1.1695 0.6410 0.1769 0.038 Uiso calc R 1 . .
C C45 1.26454(19) 0.2303(4) 0.12188(17) 0.0363(10) Uani d . 1 . .
C C46 1.2171(2) 0.1292(5) 0.1035(2) 0.0577(14) Uani d . 1 . .
H H46A 1.1998 0.1066 0.1323 0.087 Uiso calc R 1 . .
H H46B 1.2355 0.0553 0.0924 0.087 Uiso calc R 1 . .
H H46C 1.1853 0.1609 0.0740 0.087 Uiso calc R 1 . .
C C47 1.3130(2) 0.1754(5) 0.16756(19) 0.0512(13) Uani d . 1 . .
H H47A 1.3454 0.2364 0.1793 0.077 Uiso calc R 1 . .
H H47B 1.3291 0.0989 0.1561 0.077 Uiso calc R 1 . .
H H47C 1.2955 0.1559 0.1965 0.077 Uiso calc R 1 . .
C C48 1.2906(2) 0.2593(5) 0.0759(2) 0.0566(14) Uani d . 1 . .
H H48A 1.2587 0.2900 0.0464 0.085 Uiso calc R 1 . .
H H48B 1.3081 0.1831 0.0656 0.085 Uiso calc R 1 . .
H H48C 1.3218 0.3233 0.0864 0.085 Uiso calc R 1 . .
C C49 1.28762(18) 0.6834(4) 0.19216(17) 0.0347(10) Uani d . 1 . .
C C50 1.3375(2) 0.6528(5) 0.2423(2) 0.0594(15) Uani d . 1 . .
H H50A 1.3582 0.7301 0.2568 0.089 Uiso calc R 1 . .
H H50B 1.3664 0.5949 0.2337 0.089 Uiso calc R 1 . .
H H50C 1.3197 0.6141 0.2682 0.089 Uiso calc R 1 . .
C C51 1.3139(2) 0.7366(5) 0.1493(2) 0.0556(14) Uani d . 1 . .
H H51A 1.2812 0.7621 0.1193 0.083 Uiso calc R 1 . .
H H51B 1.3383 0.6725 0.1383 0.083 Uiso calc R 1 . .
H H51C 1.3390 0.8092 0.1630 0.083 Uiso calc R 1 . .
C C52 1.2512(2) 0.7903(4) 0.20762(19) 0.0437(11) Uani d . 1 . .
H H52A 1.2193 0.8159 0.1770 0.065 Uiso calc R 1 . .
H H52B 1.2777 0.8616 0.2203 0.065 Uiso calc R 1 . .
H H52C 1.2335 0.7617 0.2353 0.065 Uiso calc R 1 . .
C C53 0.85574(15) 0.6475(3) 0.20566(14) 0.0218(8) Uani d . 1 . .
C C54 0.86807(15) 0.5479(4) 0.24119(15) 0.0263(9) Uani d . 1 . .
H H54 0.8732 0.4662 0.2290 0.032 Uiso calc R 1 . .
C C55 0.87288(17) 0.5667(4) 0.29420(16) 0.0321(10) Uani d . 1 . .
H H55 0.8817 0.4985 0.3180 0.039 Uiso calc R 1 . .
C C56 0.86483(18) 0.6842(4) 0.31174(16) 0.0330(10) Uani d . 1 . .
H H56 0.8690 0.6975 0.3480 0.040 Uiso calc R 1 . .
C C57 0.85087(18) 0.7825(4) 0.27763(16) 0.0333(10) Uani d . 1 . .
H H57 0.8443 0.8630 0.2903 0.040 Uiso calc R 1 . .
C C58 0.84617(17) 0.7656(4) 0.22424(15) 0.0292(9) Uani d . 1 . .
H H58 0.8365 0.8343 0.2008 0.035 Uiso calc R 1 . .
C C59 0.77265(15) 0.4907(3) 0.08986(15) 0.0226(8) Uani d . 1 . .
C C60 0.75968(17) 0.3891(3) 0.11778(17) 0.0296(9) Uani d . 1 . .
H H60 0.7799 0.3803 0.1538 0.036 Uiso calc R 1 . .
C C61 0.71789(19) 0.3009(4) 0.0939(2) 0.0439(12) Uani d . 1 . .
H H61 0.7094 0.2320 0.1134 0.053 Uiso calc R 1 . .
C C62 0.68839(19) 0.3129(5) 0.0415(2) 0.0501(14) Uani d . 1 . .
H H62 0.6603 0.2509 0.0249 0.060 Uiso calc R 1 . .
C C63 0.69929(19) 0.4135(5) 0.01317(19) 0.0467(13) Uani d . 1 . .
H H63 0.6784 0.4223 -0.0227 0.056 Uiso calc R 1 . .
C C64 0.74144(17) 0.5028(4) 0.03773(17) 0.0353(10) Uani d . 1 . .
H H64 0.7488 0.5730 0.0184 0.042 Uiso calc R 1 . .
C C65 0.90345(16) 0.6477(3) 0.07627(14) 0.0213(8) Uani d . 1 . .
C C66 0.94946(17) 0.7339(4) 0.08737(16) 0.0287(9) Uani d . 1 . .
H H66 0.9560 0.7829 0.1183 0.034 Uiso calc R 1 . .
C C67 0.98644(19) 0.7502(4) 0.05405(18) 0.0374(10) Uani d . 1 . .
H H67 1.0181 0.8097 0.0624 0.045 Uiso calc R 1 . .
C C68 0.9774(2) 0.6811(4) 0.00956(18) 0.0438(12) Uani d . 1 . .
H H68 1.0028 0.6920 -0.0131 0.053 Uiso calc R 1 . .
C C69 0.9313(2) 0.5950(5) -0.00272(18) 0.0517(13) Uani d . 1 . .
H H69 0.9244 0.5476 -0.0341 0.062 Uiso calc R 1 . .
C C70 0.8953(2) 0.5781(4) 0.03055(17) 0.0418(11) Uani d . 1 . .
H H70 0.8641 0.5175 0.0221 0.050 Uiso calc R 1 . .

loop_
_atom_site_aniso_label
_atom_site_aniso_U_11
_atom_site_aniso_U_22
_atom_site_aniso_U_33
_atom_site_aniso_U_12
_atom_site_aniso_U_13
_atom_site_aniso_U_23
Sn1 0.02171(13) 0.01705(13) 0.02198(13) 0.00369(10) 0.00778(10) 0.00160(10)
Sn2 0.01963(12) 0.01487(12) 0.02168(13) -0.00021(10) 0.00586(9) 0.00112(10)
O1 0.0296(15) 0.0267(16) 0.059(2) 0.0013(12) 0.0243(14) 0.0093(14)
O2 0.0244(14) 0.0190(13) 0.0269(15) -0.0012(11) 0.0069(11) 0.0014(11)
O3 0.0237(13) 0.0138(13) 0.0354(16) -0.0001(10) 0.0049(11) -0.0008(11)
O4 0.0245(16) 0.052(2) 0.081(3) -0.0008(15) 0.0221(16) -0.0155(18)
O5 0.0225(13) 0.0173(13) 0.0250(14) 0.0013(10) 0.0084(11) 0.0029(10)
O6 0.0231(13) 0.0176(13) 0.0329(15) 0.0035(11) 0.0114(11) 0.0003(11)
S1 0.0238(5) 0.0209(5) 0.0328(6) -0.0008(4) 0.0096(4) -0.0053(4)
S2 0.0194(5) 0.0323(6) 0.0296(5) 0.0014(4) 0.0062(4) 0.0005(4)
C1 0.0237(18) 0.0189(18) 0.0231(19) 0.0033(16) 0.0116(15) 0.0008(16)
C2 0.0216(18) 0.0185(19) 0.030(2) 0.0000(15) 0.0090(16) 0.0005(16)
C3 0.0251(19) 0.0186(19) 0.024(2) -0.0011(15) 0.0062(15) -0.0049(15)
C4 0.0235(18) 0.0217(19) 0.0168(18) -0.0011(15) 0.0051(14) 0.0002(14)
C5 0.0268(19) 0.0188(18) 0.0209(18) -0.0011(16) 0.0035(14) 0.0025(15)
C6 0.0216(18) 0.0212(19) 0.0218(19) 0.0043(15) 0.0026(15) 0.0036(15)
C7 0.0220(19) 0.024(2) 0.032(2) -0.0014(16) 0.0090(16) 0.0035(17)
C8 0.0276(19) 0.0189(19) 0.027(2) -0.0001(16) 0.0091(15) 0.0027(16)
C9 0.028(2) 0.0216(19) 0.023(2) 0.0036(16) 0.0063(16) -0.0002(15)
C10 0.0211(19) 0.023(2) 0.031(2) 0.0038(15) 0.0045(16) -0.0017(16)
C11 0.025(2) 0.029(2) 0.038(2) 0.0053(17) 0.0044(17) 0.0006(18)
C12 0.028(2) 0.041(3) 0.031(2) 0.0006(18) 0.0106(18) -0.0063(19)
C13 0.033(2) 0.021(2) 0.045(3) 0.0070(17) 0.0080(19) -0.0033(18)
C14 0.033(2) 0.021(2) 0.038(2) 0.0013(17) 0.0098(18) 0.0037(17)
C15 0.051(3) 0.020(2) 0.057(3) 0.0020(19) 0.024(2) 0.005(2)
C16 0.046(3) 0.024(2) 0.056(3) -0.005(2) 0.000(2) 0.000(2)
C17 0.044(3) 0.027(2) 0.048(3) 0.0013(19) 0.015(2) 0.008(2)
C18 0.0234(19) 0.0185(18) 0.023(2) 0.0012(15) 0.0052(15) -0.0038(15)
C19 0.029(2) 0.025(2) 0.027(2) 0.0020(16) 0.0097(17) -0.0002(16)
C20 0.046(3) 0.030(2) 0.025(2) 0.0119(19) 0.0031(19) 0.0026(17)
C21 0.036(2) 0.042(3) 0.037(3) 0.020(2) 0.003(2) -0.008(2)
C22 0.024(2) 0.048(3) 0.038(3) 0.0068(19) 0.0082(18) -0.009(2)
C23 0.027(2) 0.028(2) 0.029(2) -0.0023(17) 0.0084(16) -0.0023(17)
C24 0.0211(18) 0.0227(19) 0.0224(19) -0.0035(15) 0.0093(15) -0.0002(15)
C25 0.034(2) 0.027(2) 0.033(2) 0.0020(17) 0.0140(18) -0.0005(17)
C26 0.043(2) 0.035(2) 0.031(2) 0.000(2) 0.017(2) -0.0073(19)
C27 0.043(3) 0.046(3) 0.024(2) -0.007(2) 0.0098(19) -0.0023(19)
C28 0.041(2) 0.035(2) 0.028(2) 0.0103(19) 0.0031(18) 0.0034(19)
C29 0.036(2) 0.028(2) 0.026(2) 0.0018(18) 0.0123(17) -0.0006(17)
C30 0.0221(18) 0.0184(18) 0.0203(19) 0.0042(14) 0.0062(14) 0.0010(14)
C31 0.030(2) 0.022(2) 0.026(2) -0.0007(16) 0.0086(16) 0.0038(16)
C32 0.039(2) 0.031(2) 0.021(2) -0.0049(18) 0.0030(17) -0.0035(17)
C33 0.037(2) 0.039(3) 0.025(2) 0.0041(19) 0.0135(18) 0.0001(18)
C34 0.0233(19) 0.043(3) 0.030(2) 0.0026(19) 0.0118(16) -0.0023(19)
C35 0.028(2) 0.026(2) 0.025(2) 0.0037(17) 0.0054(16) -0.0042(17)
C36 0.0204(17) 0.024(2) 0.0206(18) 0.0048(15) 0.0101(14) 0.0055(15)
C37 0.0190(18) 0.025(2) 0.029(2) 0.0006(15) 0.0069(15) -0.0011(16)
C38 0.022(2) 0.053(3) 0.029(2) -0.0011(19) 0.0082(17) -0.002(2)
C39 0.024(2) 0.042(3) 0.026(2) 0.0005(18) 0.0099(16) -0.0040(18)
C40 0.029(2) 0.036(2) 0.030(2) -0.0060(18) 0.0075(17) -0.0019(18)
C41 0.031(2) 0.033(2) 0.026(2) 0.0037(17) 0.0098(17) -0.0025(17)
C42 0.023(2) 0.043(3) 0.038(3) 0.0008(18) 0.0123(18) -0.001(2)
C43 0.027(2) 0.030(2) 0.036(2) 0.0010(17) 0.0118(18) -0.0007(18)
C44 0.027(2) 0.033(2) 0.038(2) -0.0001(17) 0.0125(18) -0.0041(19)
C45 0.042(2) 0.036(2) 0.034(2) 0.011(2) 0.0147(19) -0.0034(19)
C46 0.065(3) 0.042(3) 0.064(4) 0.006(3) 0.012(3) -0.019(3)
C47 0.060(3) 0.047(3) 0.044(3) 0.023(2) 0.009(2) 0.000(2)
C48 0.082(4) 0.046(3) 0.053(3) 0.023(3) 0.038(3) 0.004(3)
C49 0.028(2) 0.032(2) 0.043(3) -0.0039(18) 0.0092(19) -0.0010(19)
C50 0.053(3) 0.041(3) 0.069(4) 0.002(2) -0.010(3) -0.011(3)
C51 0.047(3) 0.054(3) 0.075(4) -0.006(3) 0.032(3) 0.006(3)
C52 0.046(3) 0.035(3) 0.051(3) -0.003(2) 0.014(2) -0.003(2)
C53 0.0162(17) 0.027(2) 0.024(2) -0.0027(15) 0.0077(14) -0.0017(15)
C54 0.0212(19) 0.028(2) 0.030(2) 0.0053(16) 0.0062(16) 0.0013(17)
C55 0.029(2) 0.043(3) 0.026(2) 0.0063(19) 0.0107(17) 0.0104(19)
C56 0.032(2) 0.047(3) 0.022(2) -0.005(2) 0.0116(17) -0.0035(19)
C57 0.036(2) 0.033(2) 0.033(2) -0.0068(19) 0.0141(18) -0.0088(19)
C58 0.032(2) 0.026(2) 0.029(2) -0.0043(17) 0.0073(17) -0.0037(17)
C59 0.0195(18) 0.0143(18) 0.034(2) 0.0053(14) 0.0064(15) -0.0015(15)
C60 0.030(2) 0.019(2) 0.043(2) 0.0006(17) 0.0153(18) -0.0036(18)
C61 0.035(2) 0.024(2) 0.079(4) -0.0054(19) 0.025(2) -0.012(2)
C62 0.026(2) 0.040(3) 0.083(4) -0.008(2) 0.013(2) -0.033(3)
C63 0.028(2) 0.055(3) 0.047(3) 0.012(2) -0.010(2) -0.018(2)
C64 0.030(2) 0.028(2) 0.042(3) 0.0047(18) -0.0007(18) 0.0014(19)
C65 0.0267(19) 0.0184(19) 0.0204(19) 0.0008(15) 0.0093(15) 0.0024(14)
C66 0.035(2) 0.022(2) 0.032(2) -0.0001(17) 0.0136(18) -0.0034(17)
C67 0.038(2) 0.030(2) 0.052(3) -0.0051(19) 0.025(2) 0.000(2)
C68 0.054(3) 0.047(3) 0.041(3) -0.001(2) 0.031(2) 0.002(2)
C69 0.076(4) 0.056(3) 0.031(3) -0.013(3) 0.028(2) -0.014(2)
C70 0.052(3) 0.043(3) 0.034(3) -0.019(2) 0.018(2) -0.012(2)

loop_
_atom_type_symbol
_atom_type_description
_atom_type_scat_dispersion_real
_atom_type_scat_dispersion_imag
_atom_type_scat_source
C C 0.0033 0.0016 'International Tables Vol C Tables 4.2.6.8 and 6.1.1.4'
H H 0.0000 0.0000 'International Tables Vol C Tables 4.2.6.8 and 6.1.1.4'
O O 0.0106 0.0060 'International Tables Vol C Tables 4.2.6.8 and 6.1.1.4'
S S 0.1246 0.1234 'International Tables Vol C Tables 4.2.6.8 and 6.1.1.4'
Sn Sn -0.6537 1.4246 'International Tables Vol C Tables 4.2.6.8 and 6.1.1.4'

loop_
_geom_angle_atom_site_label_1
_geom_angle_atom_site_label_2
_geom_angle_atom_site_label_3
_geom_angle_site_symmetry_1
_geom_angle_site_symmetry_3
_geom_angle
_geom_angle_publ_flag
C24 Sn1 C30 . . 134.63(13) ?
C24 Sn1 C18 . . 114.26(14) ?
C30 Sn1 C18 . . 109.53(14) ?
C24 Sn1 O6 . 1_565 97.85(12) ?
C30 Sn1 O6 . 1_565 94.48(12) ?
C18 Sn1 O6 . 1_565 88.59(12) ?
C24 Sn1 O2 . . 84.09(11) ?
C30 Sn1 O2 . . 87.90(11) ?
C18 Sn1 O2 . . 85.69(11) ?
O6 Sn1 O2 1_565 . 174.26(8) ?
C59 Sn2 C65 . . 113.54(14) ?
C59 Sn2 C53 . . 114.45(14) ?
C65 Sn2 C53 . . 130.52(13) ?
C59 Sn2 O3 . . 90.04(11) ?
C65 Sn2 O3 . . 93.07(12) ?
C53 Sn2 O3 . . 98.22(12) ?
C59 Sn2 O5 . . 82.19(11) ?
C65 Sn2 O5 . . 85.43(11) ?
C53 Sn2 O5 . . 89.67(11) ?
O3 Sn2 O5 . . 170.70(9) ?
C7 O1 H1 . . 109.5 ?
C1 O2 Sn1 . . 143.5(2) ?
C1 O3 Sn2 . . 129.3(2) ?
C42 O4 H4 . . 109.5 ?
C36 O5 Sn2 . . 134.3(2) ?
C36 O6 Sn1 . 1_545 121.0(2) ?
C2 S1 C3 . . 101.51(17) ?
C37 S2 C38 . . 99.24(18) ?
O2 C1 O3 . . 123.7(3) ?
O2 C1 C2 . . 121.6(3) ?
O3 C1 C2 . . 114.6(3) ?
C1 C2 S1 . . 111.6(3) ?
C1 C2 H2A . . 109.3 ?
S1 C2 H2A . . 109.3 ?
C1 C2 H2B . . 109.3 ?
S1 C2 H2B . . 109.3 ?
H2A C2 H2B . . 108.0 ?
C4 C3 S1 . . 110.8(2) ?
C4 C3 H3A . . 109.5 ?
S1 C3 H3A . . 109.5 ?
C4 C3 H3B . . 109.5 ?
S1 C3 H3B . . 109.5 ?
H3A C3 H3B . . 108.1 ?
C9 C4 C5 . . 118.6(3) ?
C9 C4 C3 . . 119.8(3) ?
C5 C4 C3 . . 121.6(3) ?
C6 C5 C4 . . 122.1(3) ?
C6 C5 H5 . . 118.9 ?
C4 C5 H5 . . 118.9 ?
C5 C6 C7 . . 117.3(3) ?
C5 C6 C10 . . 121.4(3) ?
C7 C6 C10 . . 121.2(3) ?
O1 C7 C8 . . 120.4(3) ?
O1 C7 C6 . . 117.0(3) ?
C8 C7 C6 . . 122.6(3) ?
C9 C8 C7 . . 117.4(3) ?
C9 C8 C14 . . 121.2(3) ?
C7 C8 C14 . . 121.4(3) ?
C4 C9 C8 . . 122.0(3) ?
C4 C9 H9 . . 119.0 ?
C8 C9 H9 . . 119.0 ?
C12 C10 C13 . . 107.6(3) ?
C12 C10 C11 . . 110.7(3) ?
C13 C10 C11 . . 106.8(3) ?
C12 C10 C6 . . 109.3(3) ?
C13 C10 C6 . . 111.5(3) ?
C11 C10 C6 . . 110.8(3) ?
C10 C11 H11A . . 109.5 ?
C10 C11 H11B . . 109.5 ?
H11A C11 H11B . . 109.5 ?
C10 C11 H11C . . 109.5 ?
H11A C11 H11C . . 109.5 ?
H11B C11 H11C . . 109.5 ?
C10 C12 H12A . . 109.5 ?
C10 C12 H12B . . 109.5 ?
H12A C12 H12B . . 109.5 ?
C10 C12 H12C . . 109.5 ?
H12A C12 H12C . . 109.5 ?
H12B C12 H12C . . 109.5 ?
C10 C13 H13A . . 109.5 ?
C10 C13 H13B . . 109.5 ?
H13A C13 H13B . . 109.5 ?
C10 C13 H13C . . 109.5 ?
H13A C13 H13C . . 109.5 ?
H13B C13 H13C . . 109.5 ?
C15 C14 C16 . . 106.9(4) ?
C15 C14 C17 . . 107.1(3) ?
C16 C14 C17 . . 109.7(4) ?
C15 C14 C8 . . 111.1(3) ?
C16 C14 C8 . . 111.3(3) ?
C17 C14 C8 . . 110.6(3) ?
C14 C15 H15A . . 109.5 ?
C14 C15 H15B . . 109.5 ?
H15A C15 H15B . . 109.5 ?
C14 C15 H15C . . 109.5 ?
H15A C15 H15C . . 109.5 ?
H15B C15 H15C . . 109.5 ?
C14 C16 H16A . . 109.5 ?
C14 C16 H16B . . 109.5 ?
H16A C16 H16B . . 109.5 ?
C14 C16 H16C . . 109.5 ?
H16A C16 H16C . . 109.5 ?
H16B C16 H16C . . 109.5 ?
C14 C17 H17A . . 109.5 ?
C14 C17 H17B . . 109.5 ?
H17A C17 H17B . . 109.5 ?
C14 C17 H17C . . 109.5 ?
H17A C17 H17C . . 109.5 ?
H17B C17 H17C . . 109.5 ?
C19 C18 C23 . . 118.5(3) ?
C19 C18 Sn1 . . 119.8(3) ?
C23 C18 Sn1 . . 121.7(3) ?
C20 C19 C18 . . 121.0(4) ?
C20 C19 H19 . . 119.5 ?
C18 C19 H19 . . 119.5 ?
C19 C20 C21 . . 119.9(4) ?
C19 C20 H20 . . 120.1 ?
C21 C20 H20 . . 120.1 ?
C22 C21 C20 . . 119.9(4) ?
C22 C21 H21 . . 120.1 ?
C20 C21 H21 . . 120.1 ?
C21 C22 C23 . . 120.6(4) ?
C21 C22 H22 . . 119.7 ?
C23 C22 H22 . . 119.7 ?
C22 C23 C18 . . 120.1(4) ?
C22 C23 H23 . . 120.0 ?
C18 C23 H23 . . 120.0 ?
C29 C24 C25 . . 118.4(3) ?
C29 C24 Sn1 . . 124.6(3) ?
C25 C24 Sn1 . . 117.0(3) ?
C26 C25 C24 . . 120.5(4) ?
C26 C25 H25 . . 119.7 ?
C24 C25 H25 . . 119.7 ?
C27 C26 C25 . . 120.4(4) ?
C27 C26 H26 . . 119.8 ?
C25 C26 H26 . . 119.8 ?
C28 C27 C26 . . 119.6(4) ?
C28 C27 H27 . . 120.2 ?
C26 C27 H27 . . 120.2 ?
C27 C28 C29 . . 120.5(4) ?
C27 C28 H28 . . 119.8 ?
C29 C28 H28 . . 119.8 ?
C24 C29 C28 . . 120.6(4) ?
C24 C29 H29 . . 119.7 ?
C28 C29 H29 . . 119.7 ?
C31 C30 C35 . . 117.7(3) ?
C31 C30 Sn1 . . 117.0(3) ?
C35 C30 Sn1 . . 125.0(3) ?
C32 C31 C30 . . 120.6(4) ?
C32 C31 H31 . . 119.7 ?
C30 C31 H31 . . 119.7 ?
C33 C32 C31 . . 120.3(4) ?
C33 C32 H32 . . 119.8 ?
C31 C32 H32 . . 119.8 ?
C32 C33 C34 . . 120.1(4) ?
C32 C33 H33 . . 120.0 ?
C34 C33 H33 . . 120.0 ?
C33 C34 C35 . . 120.4(4) ?
C33 C34 H34 . . 119.8 ?
C35 C34 H34 . . 119.8 ?
C34 C35 C30 . . 120.9(3) ?
C34 C35 H35 . . 119.5 ?
C30 C35 H35 . . 119.5 ?
O5 C36 O6 . . 123.2(3) ?
O5 C36 C37 . . 117.8(3) ?
O6 C36 C37 . . 118.9(3) ?
C36 C37 S2 . . 118.4(3) ?
C36 C37 H37A . . 107.7 ?
S2 C37 H37A . . 107.7 ?
C36 C37 H37B . . 107.7 ?
S2 C37 H37B . . 107.7 ?
H37A C37 H37B . . 107.1 ?
C39 C38 S2 . . 110.3(3) ?
C39 C38 H38A . . 109.6 ?
S2 C38 H38A . . 109.6 ?
C39 C38 H38B . . 109.6 ?
S2 C38 H38B . . 109.6 ?
H38A C38 H38B . . 108.1 ?
C40 C39 C44 . . 119.0(4) ?
C40 C39 C38 . . 120.7(4) ?
C44 C39 C38 . . 120.3(4) ?
C39 C40 C41 . . 121.9(4) ?
C39 C40 H40 . . 119.1 ?
C41 C40 H40 . . 119.1 ?
C40 C41 C42 . . 117.0(4) ?
C40 C41 C45 . . 120.8(4) ?
C42 C41 C45 . . 122.2(4) ?
O4 C42 C41 . . 116.2(4) ?
O4 C42 C43 . . 120.5(4) ?
C41 C42 C43 . . 123.3(4) ?
C44 C43 C42 . . 116.2(4) ?
C44 C43 C49 . . 121.0(4) ?
C42 C43 C49 . . 122.8(3) ?
C39 C44 C43 . . 122.6(4) ?
C39 C44 H44 . . 118.7 ?
C43 C44 H44 . . 118.7 ?
C48 C45 C46 . . 107.0(4) ?
C48 C45 C47 . . 110.3(4) ?
C46 C45 C47 . . 107.2(4) ?
C48 C45 C41 . . 109.5(4) ?
C46 C45 C41 . . 111.6(4) ?
C47 C45 C41 . . 111.2(4) ?
C45 C46 H46A . . 109.5 ?
C45 C46 H46B . . 109.5 ?
H46A C46 H46B . . 109.5 ?
C45 C46 H46C . . 109.5 ?
H46A C46 H46C . . 109.5 ?
H46B C46 H46C . . 109.5 ?
C45 C47 H47A . . 109.5 ?
C45 C47 H47B . . 109.5 ?
H47A C47 H47B . . 109.5 ?
C45 C47 H47C . . 109.5 ?
H47A C47 H47C . . 109.5 ?
H47B C47 H47C . . 109.5 ?
C45 C48 H48A . . 109.5 ?
C45 C48 H48B . . 109.5 ?
H48A C48 H48B . . 109.5 ?
C45 C48 H48C . . 109.5 ?
H48A C48 H48C . . 109.5 ?
H48B C48 H48C . . 109.5 ?
C51 C49 C52 . . 105.9(4) ?
C51 C49 C43 . . 110.6(4) ?
C52 C49 C43 . . 112.4(3) ?
C51 C49 C50 . . 111.3(4) ?
C52 C49 C50 . . 105.4(4) ?
C43 C49 C50 . . 111.1(4) ?
C49 C50 H50A . . 109.5 ?
C49 C50 H50B . . 109.5 ?
H50A C50 H50B . . 109.5 ?
C49 C50 H50C . . 109.5 ?
H50A C50 H50C . . 109.5 ?
H50B C50 H50C . . 109.5 ?
C49 C51 H51A . . 109.5 ?
C49 C51 H51B . . 109.5 ?
H51A C51 H51B . . 109.5 ?
C49 C51 H51C . . 109.5 ?
H51A C51 H51C . . 109.5 ?
H51B C51 H51C . . 109.5 ?
C49 C52 H52A . . 109.5 ?
C49 C52 H52B . . 109.5 ?
H52A C52 H52B . . 109.5 ?
C49 C52 H52C . . 109.5 ?
H52A C52 H52C . . 109.5 ?
H52B C52 H52C . . 109.5 ?
C58 C53 C54 . . 118.4(3) ?
C58 C53 Sn2 . . 121.6(3) ?
C54 C53 Sn2 . . 119.8(3) ?
C55 C54 C53 . . 121.0(4) ?
C55 C54 H54 . . 119.5 ?
C53 C54 H54 . . 119.5 ?
C56 C55 C54 . . 119.5(4) ?
C56 C55 H55 . . 120.2 ?
C54 C55 H55 . . 120.2 ?
C57 C56 C55 . . 120.7(4) ?
C57 C56 H56 . . 119.6 ?
C55 C56 H56 . . 119.6 ?
C56 C57 C58 . . 120.6(4) ?
C56 C57 H57 . . 119.7 ?
C58 C57 H57 . . 119.7 ?
C53 C58 C57 . . 119.7(4) ?
C53 C58 H58 . . 120.1 ?
C57 C58 H58 . . 120.1 ?
C64 C59 C60 . . 118.3(4) ?
C64 C59 Sn2 . . 121.0(3) ?
C60 C59 Sn2 . . 120.4(3) ?
C61 C60 C59 . . 120.9(4) ?
C61 C60 H60 . . 119.6 ?
C59 C60 H60 . . 119.6 ?
C60 C61 C62 . . 119.9(5) ?
C60 C61 H61 . . 120.1 ?
C62 C61 H61 . . 120.1 ?
C63 C62 C61 . . 120.6(4) ?
C63 C62 H62 . . 119.7 ?
C61 C62 H62 . . 119.7 ?
C62 C63 C64 . . 119.2(4) ?
C62 C63 H63 . . 120.4 ?
C64 C63 H63 . . 120.4 ?
C59 C64 C63 . . 121.1(4) ?
C59 C64 H64 . . 119.4 ?
C63 C64 H64 . . 119.4 ?
C66 C65 C70 . . 117.6(4) ?
C66 C65 Sn2 . . 124.5(3) ?
C70 C65 Sn2 . . 117.9(3) ?
C65 C66 C67 . . 121.1(4) ?
C65 C66 H66 . . 119.4 ?
C67 C66 H66 . . 119.4 ?
C68 C67 C66 . . 120.1(4) ?
C68 C67 H67 . . 119.9 ?
C66 C67 H67 . . 119.9 ?
C67 C68 C69 . . 120.0(4) ?
C67 C68 H68 . . 120.0 ?
C69 C68 H68 . . 120.0 ?
C70 C69 C68 . . 119.8(4) ?
C70 C69 H69 . . 120.1 ?
C68 C69 H69 . . 120.1 ?
C69 C70 C65 . . 121.5(4) ?
C69 C70 H70 . . 119.3 ?
C65 C70 H70 . . 119.3 ?

loop_
_geom_bond_atom_site_label_1
_geom_bond_atom_site_label_2
_geom_bond_site_symmetry_2
_geom_bond_distance
_geom_bond_publ_flag
Sn1 C24 . 2.120(4) ?
Sn1 C30 . 2.122(4) ?
Sn1 C18 . 2.124(3) ?
Sn1 O6 1_565 2.186(2) ?
Sn1 O2 . 2.452(2) ?
Sn2 C59 . 2.125(4) ?
Sn2 C65 . 2.129(4) ?
Sn2 C53 . 2.130(4) ?
Sn2 O3 . 2.151(2) ?
Sn2 O5 . 2.384(2) ?
O1 C7 . 1.384(4) ?
O1 H1 . 0.8400 ?
O2 C1 . 1.254(4) ?
O3 C1 . 1.279(4) ?
O4 C42 . 1.387(4) ?
O4 H4 . 0.8400 ?
O5 C36 . 1.254(4) ?
O6 C36 . 1.264(4) ?
O6 Sn1 1_545 2.186(2) ?
S1 C2 . 1.822(4) ?
S1 C3 . 1.824(4) ?
S2 C37 . 1.792(3) ?
S2 C38 . 1.803(4) ?
C1 C2 . 1.513(5) ?
C2 H2A . 0.9900 ?
C2 H2B . 0.9900 ?
C3 C4 . 1.511(5) ?
C3 H3A . 0.9900 ?
C3 H3B . 0.9900 ?
C4 C9 . 1.388(5) ?
C4 C5 . 1.397(5) ?
C5 C6 . 1.391(5) ?
C5 H5 . 0.9500 ?
C6 C7 . 1.405(5) ?
C6 C10 . 1.541(5) ?
C7 C8 . 1.399(5) ?
C8 C9 . 1.399(5) ?
C8 C14 . 1.555(5) ?
C9 H9 . 0.9500 ?
C10 C12 . 1.531(5) ?
C10 C13 . 1.533(5) ?
C10 C11 . 1.537(5) ?
C11 H11A . 0.9800 ?
C11 H11B . 0.9800 ?
C11 H11C . 0.9800 ?
C12 H12A . 0.9800 ?
C12 H12B . 0.9800 ?
C12 H12C . 0.9800 ?
C13 H13A . 0.9800 ?
C13 H13B . 0.9800 ?
C13 H13C . 0.9800 ?
C14 C15 . 1.519(6) ?
C14 C16 . 1.546(5) ?
C14 C17 . 1.548(6) ?
C15 H15A . 0.9800 ?
C15 H15B . 0.9800 ?
C15 H15C . 0.9800 ?
C16 H16A . 0.9800 ?
C16 H16B . 0.9800 ?
C16 H16C . 0.9800 ?
C17 H17A . 0.9800 ?
C17 H17B . 0.9800 ?
C17 H17C . 0.9800 ?
C18 C19 . 1.394(5) ?
C18 C23 . 1.396(5) ?
C19 C20 . 1.382(5) ?
C19 H19 . 0.9500 ?
C20 C21 . 1.383(6) ?
C20 H20 . 0.9500 ?
C21 C22 . 1.375(6) ?
C21 H21 . 0.9500 ?
C22 C23 . 1.389(5) ?
C22 H22 . 0.9500 ?
C23 H23 . 0.9500 ?
C24 C29 . 1.382(5) ?
C24 C25 . 1.396(5) ?
C25 C26 . 1.387(6) ?
C25 H25 . 0.9500 ?
C26 C27 . 1.376(6) ?
C26 H26 . 0.9500 ?
C27 C28 . 1.372(6) ?
C27 H27 . 0.9500 ?
C28 C29 . 1.393(5) ?
C28 H28 . 0.9500 ?
C29 H29 . 0.9500 ?
C30 C31 . 1.398(5) ?
C30 C35 . 1.399(5) ?
C31 C32 . 1.391(5) ?
C31 H31 . 0.9500 ?
C32 C33 . 1.369(5) ?
C32 H32 . 0.9500 ?
C33 C34 . 1.372(5) ?
C33 H33 . 0.9500 ?
C34 C35 . 1.380(5) ?
C34 H34 . 0.9500 ?
C35 H35 . 0.9500 ?
C36 C37 . 1.524(5) ?
C37 H37A . 0.9900 ?
C37 H37B . 0.9900 ?
C38 C39 . 1.509(5) ?
C38 H38A . 0.9900 ?
C38 H38B . 0.9900 ?
C39 C40 . 1.385(6) ?
C39 C44 . 1.390(5) ?
C40 C41 . 1.395(5) ?
C40 H40 . 0.9500 ?
C41 C42 . 1.407(6) ?
C41 C45 . 1.538(5) ?
C42 C43 . 1.408(6) ?
C43 C44 . 1.395(5) ?
C43 C49 . 1.542(6) ?
C44 H44 . 0.9500 ?
C45 C48 . 1.526(6) ?
C45 C46 . 1.526(6) ?
C45 C47 . 1.532(6) ?
C46 H46A . 0.9800 ?
C46 H46B . 0.9800 ?
C46 H46C . 0.9800 ?
C47 H47A . 0.9800 ?
C47 H47B . 0.9800 ?
C47 H47C . 0.9800 ?
C48 H48A . 0.9800 ?
C48 H48B . 0.9800 ?
C48 H48C . 0.9800 ?
C49 C51 . 1.531(6) ?
C49 C52 . 1.538(6) ?
C49 C50 . 1.547(6) ?
C50 H50A . 0.9800 ?
C50 H50B . 0.9800 ?
C50 H50C . 0.9800 ?
C51 H51A . 0.9800 ?
C51 H51B . 0.9800 ?
C51 H51C . 0.9800 ?
C52 H52A . 0.9800 ?
C52 H52B . 0.9800 ?
C52 H52C . 0.9800 ?
C53 C58 . 1.394(5) ?
C53 C54 . 1.400(5) ?
C54 C55 . 1.394(5) ?
C54 H54 . 0.9500 ?
C55 C56 . 1.369(6) ?
C55 H55 . 0.9500 ?
C56 C57 . 1.368(6) ?
C56 H56 . 0.9500 ?
C57 C58 . 1.401(5) ?
C57 H57 . 0.9500 ?
C58 H58 . 0.9500 ?
C59 C64 . 1.385(5) ?
C59 C60 . 1.391(5) ?
C60 C61 . 1.379(5) ?
C60 H60 . 0.9500 ?
C61 C62 . 1.381(7) ?
C61 H61 . 0.9500 ?
C62 C63 . 1.372(7) ?
C62 H62 . 0.9500 ?
C63 C64 . 1.396(6) ?
C63 H63 . 0.9500 ?
C64 H64 . 0.9500 ?
C65 C66 . 1.379(5) ?
C65 C70 . 1.391(5) ?
C66 C67 . 1.392(6) ?
C66 H66 . 0.9500 ?
C67 C68 . 1.359(6) ?
C67 H67 . 0.9500 ?
C68 C69 . 1.380(6) ?
C68 H68 . 0.9500 ?
C69 C70 . 1.374(6) ?
C69 H69 . 0.9500 ?
C70 H70 . 0.9500 ?
